data_4087809
loop_
_publ_author_name
'Milani, Jessica'
'Pridmore, Natalie E.'
'Whitwood, Adrian C.'
'Fairlamb, Ian J. S.'
'Perutz, Robin N.'

_publ_section_title
;
 The Role of Fluorine Substituents in the Regioselectivity of
 Intramolecular C--H Bond Functionalization of Benzylamines at
 Palladium(II)
;
_journal_issue 17
_journal_name_full Organometallics
_journal_page_first 4376
_journal_paper_doi 10.1021/acs.organomet.5b00608
_journal_volume 34
_journal_year 2015
_chemical_formula_moiety 'C22 H28 F2 N2 O4 Pd2'
_chemical_formula_sum 'C22 H28 F2 N2 O4 Pd2'
_chemical_formula_weight 635.26
_space_group_crystal_system monoclinic
_space_group_IT_number 15
_space_group_name_Hall '-C 2yc'
_space_group_name_H-M_alt 'C 1 2/c 1'
_atom_sites_solution_hydrogens geom
_atom_sites_solution_primary iterative
_audit_creation_date 2015-01-30
_audit_creation_method
;
Olex2 1.2
(compiled 2015.01.06 svn.r3119 for OlexSys, GUI svn.r4979)
;
_cell_angle_alpha 90
_cell_angle_beta 92.9917(19)
_cell_angle_gamma 90
_cell_formula_units_Z 4
_cell_length_a 17.4700(4)
_cell_length_b 7.50467(16)
_cell_length_c 17.5432(3)
_cell_measurement_reflns_used 2791
_cell_measurement_temperature 110.05(10)
_cell_measurement_theta_max 32.0090
_cell_measurement_theta_min 3.1930
_cell_volume 2296.89(8)
_computing_cell_refinement
;
CrysAlisPro, Agilent Technologies,
Version 1.171.36.32 (release 02-08-2013 CrysAlis171 .NET)
(compiled Aug  2 2013,16:46:58)
;
_computing_data_collection
;
CrysAlisPro, Agilent Technologies,
Version 1.171.36.32 (release 02-08-2013 CrysAlis171 .NET)
(compiled Aug  2 2013,16:46:58)
;
_computing_data_reduction
;
CrysAlisPro, Agilent Technologies,
Version 1.171.36.32 (release 02-08-2013 CrysAlis171 .NET)
(compiled Aug  2 2013,16:46:58)
;
_computing_molecular_graphics 'Olex2 (Dolomanov et al., 2009)'
_computing_publication_material 'Olex2 (Dolomanov et al., 2009)'
_computing_structure_refinement 'ShelXL (Sheldrick, 2008)'
_computing_structure_solution
;
Superflip (Palatinus & Chapuis, 2007;Palatinus & van der Lee, 2008;
Palatinus et al., 2012)
;
_diffrn_ambient_temperature 110.05(10)
_diffrn_detector_area_resol_mean 16.1450
_diffrn_measured_fraction_theta_full 0.994
_diffrn_measured_fraction_theta_max 0.899
_diffrn_measurement_details
;
#__ type_ start__ end____ width___ exp.time_
  1 omega  -29.00   30.00   1.0000    5.1400
omega____ theta____ kappa____ phi______ frames
    -      -25.0740   57.0000  150.0000 59

#__ type_ start__ end____ width___ exp.time_
  2 omega  -39.00   44.00   1.0000    5.1400
omega____ theta____ kappa____ phi______ frames
    -      -25.0740   57.0000    0.0000 83

#__ type_ start__ end____ width___ exp.time_
  3 omega   30.00   61.00   1.0000    5.1400
omega____ theta____ kappa____ phi______ frames
    -       26.4802  -99.0000   60.0000 31

#__ type_ start__ end____ width___ exp.time_
  4 omega   43.00   97.00   1.0000    5.1400
omega____ theta____ kappa____ phi______ frames
    -       26.4802   37.0000   60.0000 54
;
_diffrn_measurement_device_type 'SuperNova, Single source at offset, Eos'
_diffrn_measurement_method '\w scans'
_diffrn_orient_matrix_UB_11 -0.0221844000
_diffrn_orient_matrix_UB_12 -0.0773943000
_diffrn_orient_matrix_UB_13 -0.0082994000
_diffrn_orient_matrix_UB_21 0.0265336000
_diffrn_orient_matrix_UB_22 -0.0518699000
_diffrn_orient_matrix_UB_23 0.0225569000
_diffrn_orient_matrix_UB_31 -0.0213441000
_diffrn_orient_matrix_UB_32 0.0160472000
_diffrn_orient_matrix_UB_33 0.0325868000
_diffrn_radiation_monochromator mirror
_diffrn_radiation_type MoK\a
_diffrn_radiation_wavelength 0.71073
_diffrn_reflns_av_R_equivalents 0.0239
_diffrn_reflns_av_unetI/netI 0.0428
_diffrn_reflns_Laue_measured_fraction_full 0.994
_diffrn_reflns_Laue_measured_fraction_max 0.899
_diffrn_reflns_limit_h_max 23
_diffrn_reflns_limit_h_min -26
_diffrn_reflns_limit_k_max 11
_diffrn_reflns_limit_k_min -10
_diffrn_reflns_limit_l_max 25
_diffrn_reflns_limit_l_min -21
_diffrn_reflns_number 6007
_diffrn_reflns_point_group_measured_fraction_full 0.994
_diffrn_reflns_point_group_measured_fraction_max 0.899
_diffrn_reflns_theta_full 25.242
_diffrn_reflns_theta_max 32.095
_diffrn_reflns_theta_min 2.955
_diffrn_source 'SuperNova (Mo) X-ray Source'
_exptl_absorpt_coefficient_mu 1.613
_exptl_absorpt_correction_T_max 0.968
_exptl_absorpt_correction_T_min 0.949
_exptl_absorpt_correction_type analytical
_exptl_absorpt_process_details
;
CrysAlisPro, Agilent Technologies,
Version 1.171.36.32 (release 02-08-2013 CrysAlis171 .NET)
(compiled Aug  2 2013,16:46:58)
Analytical numeric absorption correction using a multifaceted crystal
			model based on expressions derived by R.C. Clark & J.S. Reid.
(Clark, R. C. & Reid, J. S. (1995). Acta Cryst. A51, 887-897)
;
_exptl_crystal_colour 'clear colourless'
_exptl_crystal_colour_lustre clear
_exptl_crystal_colour_primary colourless
_exptl_crystal_density_diffrn 1.837
_exptl_crystal_description irregular
_exptl_crystal_F_000 1264
_exptl_crystal_size_max 0.1975
_exptl_crystal_size_mid 0.139
_exptl_crystal_size_min 0.1055
_refine_diff_density_max 0.501
_refine_diff_density_min -0.731
_refine_diff_density_rms 0.117
_refine_ls_extinction_method none
_refine_ls_goodness_of_fit_ref 1.055
_refine_ls_hydrogen_treatment constr
_refine_ls_matrix_type full
_refine_ls_number_parameters 148
_refine_ls_number_reflns 3621
_refine_ls_number_restraints 0
_refine_ls_restrained_S_all 1.055
_refine_ls_R_factor_all 0.0346
_refine_ls_R_factor_gt 0.0283
_refine_ls_shift/su_max 0.002
_refine_ls_shift/su_mean 0.000
_refine_ls_structure_factor_coef Fsqd
_refine_ls_weighting_details 'w=1/[\s^2^(Fo^2^)+(0.0170P)^2^+2.7108P] where P=(Fo^2^+2Fc^2^)/3'
_refine_ls_weighting_scheme calc
_refine_ls_wR_factor_gt 0.0577
_refine_ls_wR_factor_ref 0.0625
_reflns_Friedel_coverage 0.000
_reflns_number_gt 3183
_reflns_number_total 3621
_reflns_threshold_expression 'I > 2\s(I)'
_cod_data_source_file om5b00608_si_002.cif
_cod_data_source_block 2c6_rnp1401
_cod_original_cell_volume 2296.90(8)
_cod_database_code 4087809
_shelxl_version_number 2013-4
_chemical_oxdiff_formula 'C22 H28 F2 N2 O4 Pd2'
_chemical_oxdiff_usercomment 'Jess JM-B-171'
_shelx_space_group_comment
;
The symmetry employed for this shelxl refinement is uniquely defined
by the following loop, which should always be used as a source of
symmetry information in preference to the above space-group names.
They are only intended as comments.
;
_reflns_odcompleteness_completeness 99.09
_reflns_odcompleteness_iscentric 1
_reflns_odcompleteness_theta 29.97
_olex2_refinement_description
;
1. Fixed Uiso
 At 1.2 times of:
  All C(H) groups, All C(H,H) groups
 At 1.5 times of:
  All C(H,H,H) groups
2.a Secondary CH2 refined with riding coordinates:
 C7(H7A,H7B)
2.b Aromatic/amide H refined with riding coordinates:
 C2(H2), C3(H3), C5(H5)
2.c Idealised Me refined as rotating group:
 C8(H8A,H8B,H8C), C9(H9A,H9B,H9C), C11(H11A,H11B,H11C)
;
_olex2_date_sample_data_collection 2014-01-14
_olex2_exptl_crystal_mounting_method 'oil on loop'
_olex2_submission_special_instructions 'No special instructions were received'

loop_
_space_group_symop_operation_xyz
'x, y, z'
'-x, y, -z+1/2'
'x+1/2, y+1/2, z'
'-x+1/2, y+1/2, -z+1/2'
'-x, -y, -z'
'x, -y, z-1/2'
'-x+1/2, -y+1/2, -z'
'x+1/2, -y+1/2, z-1/2'

loop_
_atom_site_label
_atom_site_type_symbol
_atom_site_fract_x
_atom_site_fract_y
_atom_site_fract_z
_atom_site_U_iso_or_equiv
_atom_site_adp_type
_atom_site_occupancy
_atom_site_site_symmetry_order
_atom_site_calc_flag
_atom_site_refinement_flags_posn
C1 C 0.57579(12) 0.1433(3) 0.62998(11) 0.0129(4) Uani 1 1 d .
C2 C 0.65340(13) 0.1247(3) 0.61736(11) 0.0155(4) Uani 1 1 d .
H2 H 0.6790 0.0166 0.6308 0.019 Uiso 1 1 calc R
C3 C 0.69419(13) 0.2638(4) 0.58508(12) 0.0175(4) Uani 1 1 d .
H3 H 0.7473 0.2517 0.5769 0.021 Uiso 1 1 calc R
C4 C 0.65573(14) 0.4181(4) 0.56552(13) 0.0200(5) Uani 1 1 d .
C5 C 0.57874(14) 0.4445(3) 0.57738(13) 0.0184(5) Uani 1 1 d .
H5 H 0.5538 0.5531 0.5636 0.022 Uiso 1 1 calc R
C6 C 0.53941(13) 0.3051(3) 0.61035(11) 0.0145(4) Uani 1 1 d .
C7 C 0.45607(13) 0.3153(3) 0.62815(13) 0.0166(4) Uani 1 1 d .
H7A H 0.4509 0.3635 0.6802 0.020 Uiso 1 1 calc R
H7B H 0.4281 0.3947 0.5913 0.020 Uiso 1 1 calc R
C8 C 0.35149(13) 0.1236(4) 0.66323(12) 0.0176(4) Uani 1 1 d .
H8A H 0.3294 0.0039 0.6582 0.026 Uiso 1 1 calc GR
H8B H 0.3152 0.2110 0.6409 0.026 Uiso 1 1 calc GR
H8C H 0.3621 0.1510 0.7174 0.026 Uiso 1 1 calc GR
C9 C 0.40590(14) 0.0842(4) 0.54119(12) 0.0192(5) Uani 1 1 d .
H9A H 0.4512 0.1048 0.5118 0.029 Uiso 1 1 calc GR
H9B H 0.3635 0.1586 0.5208 0.029 Uiso 1 1 calc GR
H9C H 0.3911 -0.0416 0.5374 0.029 Uiso 1 1 calc GR
C10 C 0.39125(12) -0.2810(3) 0.74312(12) 0.0145(4) Uani 1 1 d .
C11 C 0.32652(14) -0.4136(4) 0.73845(13) 0.0206(5) Uani 1 1 d .
H11A H 0.3210 -0.4621 0.6866 0.031 Uiso 1 1 calc GR
H11B H 0.2788 -0.3543 0.7510 0.031 Uiso 1 1 calc GR
H11C H 0.3376 -0.5106 0.7747 0.031 Uiso 1 1 calc GR
F1 F 0.69538(9) 0.5522(2) 0.53305(9) 0.0322(4) Uani 1 1 d .
N1 N 0.42384(10) 0.1309(3) 0.62278(9) 0.0123(3) Uani 1 1 d .
O1 O 0.42700(9) -0.2517(2) 0.68427(8) 0.0171(3) Uani 1 1 d .
O2 O 0.59730(9) -0.2065(2) 0.69229(8) 0.0175(3) Uani 1 1 d .
Pd1 Pd 0.50719(2) -0.04275(2) 0.66464(2) 0.01162(5) Uani 1 1 d .

loop_
_atom_site_aniso_label
_atom_site_aniso_U_11
_atom_site_aniso_U_22
_atom_site_aniso_U_33
_atom_site_aniso_U_23
_atom_site_aniso_U_13
_atom_site_aniso_U_12
C1 0.0137(9) 0.0141(10) 0.0108(8) -0.0004(8) 0.0004(7) -0.0009(9)
C2 0.0168(10) 0.0168(11) 0.0126(9) -0.0007(8) -0.0011(7) 0.0003(9)
C3 0.0129(10) 0.0233(12) 0.0165(10) 0.0003(9) 0.0013(7) -0.0031(10)
C4 0.0210(11) 0.0213(12) 0.0179(10) 0.0039(9) 0.0019(8) -0.0062(10)
C5 0.0202(11) 0.0153(11) 0.0196(10) 0.0033(9) -0.0011(8) -0.0021(10)
C6 0.0161(10) 0.0141(10) 0.0132(9) -0.0003(8) 0.0001(7) -0.0008(9)
C7 0.0161(10) 0.0130(10) 0.0209(10) 0.0006(8) 0.0017(8) 0.0019(9)
C8 0.0134(10) 0.0203(12) 0.0192(10) -0.0003(9) 0.0022(8) 0.0018(10)
C9 0.0199(11) 0.0234(12) 0.0138(9) -0.0018(9) -0.0028(8) 0.0018(10)
C10 0.0127(9) 0.0120(10) 0.0186(10) 0.0007(8) -0.0007(7) 0.0003(8)
C11 0.0169(11) 0.0212(12) 0.0239(11) -0.0029(9) 0.0027(8) -0.0066(10)
F1 0.0253(8) 0.0289(9) 0.0425(9) 0.0171(7) 0.0041(7) -0.0082(8)
N1 0.0134(8) 0.0123(9) 0.0112(7) -0.0004(7) 0.0007(6) 0.0002(7)
O1 0.0180(8) 0.0158(8) 0.0177(7) -0.0010(6) 0.0027(6) -0.0042(7)
O2 0.0167(8) 0.0167(8) 0.0192(7) 0.0036(6) 0.0027(6) 0.0057(7)
Pd1 0.01181(8) 0.01185(8) 0.01124(8) 0.00064(6) 0.00102(5) 0.00001(6)

loop_
_atom_type_symbol
_atom_type_description
_atom_type_scat_dispersion_real
_atom_type_scat_dispersion_imag
_atom_type_scat_source
C C 0.0033 0.0016 'International Tables Vol C Tables 4.2.6.8 and 6.1.1.4'
H H 0.0000 0.0000 'International Tables Vol C Tables 4.2.6.8 and 6.1.1.4'
F F 0.0171 0.0103 'International Tables Vol C Tables 4.2.6.8 and 6.1.1.4'
N N 0.0061 0.0033 'International Tables Vol C Tables 4.2.6.8 and 6.1.1.4'
O O 0.0106 0.0060 'International Tables Vol C Tables 4.2.6.8 and 6.1.1.4'
Pd Pd -0.9988 1.0072 'International Tables Vol C Tables 4.2.6.8 and 6.1.1.4'

loop_
_exptl_crystal_face_index_h
_exptl_crystal_face_index_k
_exptl_crystal_face_index_l
_exptl_crystal_face_perp_dist
_exptl_oxdiff_crystal_face_indexfrac_h
_exptl_oxdiff_crystal_face_indexfrac_k
_exptl_oxdiff_crystal_face_indexfrac_l
_exptl_oxdiff_crystal_face_x
_exptl_oxdiff_crystal_face_y
_exptl_oxdiff_crystal_face_z
1 -2 0 0.0433 1.0000 -2.0000 -0.0000 0.1326 0.1303 -0.0534
0 2 -1 0.0674 0.0000 2.0000 -1.0000 -0.1465 -0.1263 -0.0005
0 0 1 0.0603 -0.0000 -0.0000 1.0000 -0.0083 0.0226 0.0326
-1 1 -1 0.0508 -1.0000 1.0000 -1.0000 -0.0469 -0.1010 0.0048
-1 -1 -1 0.0644 -1.0000 -1.0000 -1.0000 0.1079 0.0028 -0.0273
2 0 -3 0.0820 2.0000 0.0000 -3.0000 -0.0195 -0.0146 -0.1404
2 0 1 0.0431 2.0000 0.0000 1.0000 -0.0527 0.0756 -0.0101
-3 -1 -3 0.0592 -3.0000 -1.0000 -3.0000 0.1688 -0.0954 -0.0498
-2 0 1 0.1151 -2.0000 -0.0000 1.0000 0.0361 -0.0305 0.0753
0 0 -1 0.0720 0.0000 0.0000 -1.0000 0.0083 -0.0226 -0.0326
-1 -1 2 0.0846 -1.0000 -1.0000 2.0000 0.0830 0.0705 0.0705
-3 0 -2 0.0574 -3.0000 -0.0000 -2.0000 0.0832 -0.1247 -0.0011

loop_
_geom_angle_atom_site_label_1
_geom_angle_atom_site_label_2
_geom_angle_atom_site_label_3
_geom_angle
_geom_angle_site_symmetry_1
_geom_angle_site_symmetry_3
C2 C1 C6 118.6(2) . .
C2 C1 Pd1 126.53(18) . .
C6 C1 Pd1 114.59(16) . .
C1 C2 H2 119.7 . .
C1 C2 C3 120.7(2) . .
C3 C2 H2 119.7 . .
C2 C3 H3 120.8 . .
C4 C3 C2 118.5(2) . .
C4 C3 H3 120.8 . .
C3 C4 C5 123.3(2) . .
F1 C4 C3 118.3(2) . .
F1 C4 C5 118.4(2) . .
C4 C5 H5 121.3 . .
C4 C5 C6 117.3(2) . .
C6 C5 H5 121.3 . .
C1 C6 C7 115.0(2) . .
C5 C6 C1 121.6(2) . .
C5 C6 C7 123.4(2) . .
C6 C7 H7A 110.2 . .
C6 C7 H7B 110.2 . .
H7A C7 H7B 108.5 . .
N1 C7 C6 107.75(19) . .
N1 C7 H7A 110.2 . .
N1 C7 H7B 110.2 . .
H8A C8 H8B 109.5 . .
H8A C8 H8C 109.5 . .
H8B C8 H8C 109.5 . .
N1 C8 H8A 109.5 . .
N1 C8 H8B 109.5 . .
N1 C8 H8C 109.5 . .
H9A C9 H9B 109.5 . .
H9A C9 H9C 109.5 . .
H9B C9 H9C 109.5 . .
N1 C9 H9A 109.5 . .
N1 C9 H9B 109.5 . .
N1 C9 H9C 109.5 . .
O1 C10 C11 118.42(19) . .
O1 C10 O2 126.6(2) . 2_656
O2 C10 C11 114.99(19) 2_656 .
C10 C11 H11A 109.5 . .
C10 C11 H11B 109.5 . .
C10 C11 H11C 109.5 . .
H11A C11 H11B 109.5 . .
H11A C11 H11C 109.5 . .
H11B C11 H11C 109.5 . .
C7 N1 Pd1 107.83(13) . .
C8 N1 C7 109.39(18) . .
C8 N1 C9 108.00(17) . .
C8 N1 Pd1 114.21(14) . .
C9 N1 C7 109.75(18) . .
C9 N1 Pd1 107.60(14) . .
C10 O1 Pd1 128.20(15) . .
C10 O2 Pd1 124.20(14) 2_656 .
C1 Pd1 N1 82.58(8) . .
C1 Pd1 O1 171.13(7) . .
C1 Pd1 O2 91.51(8) . .
C1 Pd1 Pd1 113.09(6) . 2_656
N1 Pd1 O1 93.70(7) . .
N1 Pd1 Pd1 105.06(5) . 2_656
O1 Pd1 Pd1 75.62(4) . 2_656
O2 Pd1 N1 171.88(6) . .
O2 Pd1 O1 91.36(7) . .
O2 Pd1 Pd1 82.35(4) . 2_656

loop_
_geom_bond_atom_site_label_1
_geom_bond_atom_site_label_2
_geom_bond_distance
_geom_bond_site_symmetry_2
C1 C2 1.392(3) .
C1 C6 1.405(3) .
C1 Pd1 1.958(2) .
C2 H2 0.9500 .
C2 C3 1.400(3) .
C3 H3 0.9500 .
C3 C4 1.373(4) .
C4 C5 1.386(3) .
C4 F1 1.363(3) .
C5 H5 0.9500 .
C5 C6 1.393(3) .
C6 C7 1.507(3) .
C7 H7A 0.9900 .
C7 H7B 0.9900 .
C7 N1 1.495(3) .
C8 H8A 0.9800 .
C8 H8B 0.9800 .
C8 H8C 0.9800 .
C8 N1 1.482(3) .
C9 H9A 0.9800 .
C9 H9B 0.9800 .
C9 H9C 0.9800 .
C9 N1 1.491(3) .
C10 C11 1.506(3) .
C10 O1 1.254(3) .
C10 O2 1.270(3) 2_656
C11 H11A 0.9800 .
C11 H11B 0.9800 .
C11 H11C 0.9800 .
N1 Pd1 2.0608(18) .
O1 Pd1 2.1426(16) .
O2 C10 1.270(3) 2_656
O2 Pd1 2.0358(16) .
Pd1 Pd1 3.0184(3) 2_656

loop_
_geom_torsion_atom_site_label_1
_geom_torsion_atom_site_label_2
_geom_torsion_atom_site_label_3
_geom_torsion_atom_site_label_4
_geom_torsion
_geom_torsion_site_symmetry_1
C1 C2 C3 C4 -0.6(3) .
C1 C6 C7 N1 -29.8(2) .
C2 C1 C6 C5 1.3(3) .
C2 C1 C6 C7 -178.25(18) .
C2 C3 C4 C5 1.2(3) .
C2 C3 C4 F1 -179.0(2) .
C3 C4 C5 C6 -0.5(3) .
C4 C5 C6 C1 -0.8(3) .
C4 C5 C6 C7 178.8(2) .
C5 C6 C7 N1 150.6(2) .
C6 C1 C2 C3 -0.6(3) .
C6 C7 N1 C8 161.76(16) .
C6 C7 N1 C9 -79.9(2) .
C6 C7 N1 Pd1 37.02(18) .
C11 C10 O1 Pd1 168.14(15) .
F1 C4 C5 C6 179.7(2) .
O2 C10 O1 Pd1 -10.2(3) 2_656
Pd1 C1 C2 C3 173.42(16) .
Pd1 C1 C6 C5 -173.38(16) .
Pd1 C1 C6 C7 7.0(2) .
